data_4126696
loop_
_publ_author_name
'He, Yan-Ping'
'Yuan, Lv-Bing'
'Chen, Guang-Hui'
'Lin, Qi-Pu'
'Wang, Fei'
'Zhang, Lei'
'Zhang, Jian'

_publ_section_title
;
 Water Soluble and Ultra-Stable Ti4L6 Tetrahedron with Coordination
 Assembly Function.
;
_journal_name_full 'Journal of the American Chemical Society'
_journal_paper_doi 10.1021/jacs.7b09463
_journal_year 2017
_chemical_formula_sum 'C162 H130 Eu2 N8 O55 Ti4'
_chemical_formula_weight 3564.25
_chemical_name_systematic
;
 ?
;
_space_group_crystal_system monoclinic
_space_group_IT_number 15
_space_group_name_Hall '-C 2yc'
_space_group_name_H-M_alt 'C 1 2/c 1'
_symmetry_space_group_name_Hall '-C 2yc'
_symmetry_space_group_name_H-M 'C 1 2/c 1'
_atom_sites_solution_hydrogens geom
_atom_sites_solution_primary direct
_atom_sites_solution_secondary difmap
_audit_creation_method SHELXL-2014
_cell_angle_alpha 90
_cell_angle_beta 95.963(2)
_cell_angle_gamma 90
_cell_formula_units_Z 4
_cell_length_a 29.3544(4)
_cell_length_b 20.5702(4)
_cell_length_c 35.6726(6)
_cell_measurement_reflns_used 12581
_cell_measurement_temperature 273(2)
_cell_measurement_theta_max 51.8490
_cell_measurement_theta_min 3.7000
_cell_volume 21423.5(6)
_computing_cell_refinement 'CrysAlisPro 1.171.38.43f (Rigaku OD, 2015)'
_computing_data_collection 'CrysAlisPro 1.171.38.43f (Rigaku OD, 2015)'
_computing_data_reduction 'CrysAlisPro 1.171.38.43f (Rigaku OD, 2015)'
_computing_molecular_graphics 'Bruker SHELXTL'
_computing_publication_material 'Bruker SHELXTL'
_computing_structure_refinement 'SHELXL-2014 (Sheldrick, 2014)'
_computing_structure_solution 'SHELXL-2014 (Sheldrick, 2014)'
_diffrn_ambient_temperature 273(2)
_diffrn_detector_area_resol_mean 10.5594
_diffrn_measured_fraction_theta_full 0.598
_diffrn_measured_fraction_theta_max 0.980
_diffrn_measurement_device_type 'SuperNova, Dual, Cu at zero, Atlas'
_diffrn_measurement_method none
_diffrn_radiation_type CuK\a
_diffrn_radiation_wavelength 1.54178
_diffrn_reflns_av_R_equivalents 0.0639
_diffrn_reflns_av_unetI/netI 0.0630
_diffrn_reflns_Laue_measured_fraction_full 0.598
_diffrn_reflns_Laue_measured_fraction_max 0.980
_diffrn_reflns_limit_h_max 23
_diffrn_reflns_limit_h_min -29
_diffrn_reflns_limit_k_max 20
_diffrn_reflns_limit_k_min -20
_diffrn_reflns_limit_l_max 33
_diffrn_reflns_limit_l_min -36
_diffrn_reflns_number 26821
_diffrn_reflns_point_group_measured_fraction_full 0.598
_diffrn_reflns_point_group_measured_fraction_max 0.980
_diffrn_reflns_theta_full 67.679
_diffrn_reflns_theta_max 51.719
_diffrn_reflns_theta_min 3.512
_diffrn_source 'micro-focus sealed X-ray tube'
_diffrn_standards_interval_count none
_diffrn_standards_interval_time none
_diffrn_standards_number none
_exptl_absorpt_coefficient_mu 5.907
_exptl_absorpt_correction_T_max 1.00000
_exptl_absorpt_correction_T_min 0.18455
_exptl_absorpt_correction_type multi-scan
_exptl_absorpt_process_details none
_exptl_crystal_colour red
_exptl_crystal_density_diffrn 1.105
_exptl_crystal_density_method 'not measured'
_exptl_crystal_description block
_exptl_crystal_F_000 7248
_exptl_crystal_size_max 0.6
_exptl_crystal_size_mid 0.4
_exptl_crystal_size_min 0.25
_platon_squeeze_details
;
;
_refine_diff_density_max 1.109
_refine_diff_density_min -4.634
_refine_diff_density_rms 0.123
_refine_ls_extinction_method none
_refine_ls_goodness_of_fit_ref 1.020
_refine_ls_hydrogen_treatment constr
_refine_ls_matrix_type full
_refine_ls_number_parameters 1042
_refine_ls_number_reflns 11600
_refine_ls_number_restraints 18
_refine_ls_restrained_S_all 1.025
_refine_ls_R_factor_all 0.0944
_refine_ls_R_factor_gt 0.0846
_refine_ls_shift/su_max 0.000
_refine_ls_shift/su_mean 0.000
_refine_ls_structure_factor_coef Fsqd
_refine_ls_weighting_details 'w=1/[\s^2^(Fo^2^)+(0.1933P)^2^] where P=(Fo^2^+2Fc^2^)/3'
_refine_ls_weighting_scheme calc
_refine_ls_wR_factor_gt 0.2359
_refine_ls_wR_factor_ref 0.2467
_reflns_Friedel_coverage 0.000
_reflns_number_gt 9198
_reflns_number_total 11600
_reflns_threshold_expression 'I > 2\s(I)'
_cod_data_source_file ja7b09463_si_008.cif
_cod_data_source_block PTC-104
_cod_database_code 4126696
_shelx_space_group_comment
;
The symmetry employed for this shelxl refinement is uniquely defined
by the following loop, which should always be used as a source of
symmetry information in preference to the above space-group names.
They are only intended as comments.
;
_shelxl_version_number 2014-3

loop_
_space_group_symop_operation_xyz
'x, y, z'
'-x, y, -z+1/2'
'x+1/2, y+1/2, z'
'-x+1/2, y+1/2, -z+1/2'
'-x, -y, -z'
'x, -y, z-1/2'
'-x+1/2, -y+1/2, -z'
'x+1/2, -y+1/2, z-1/2'

loop_
_atom_site_label
_atom_site_type_symbol
_atom_site_fract_x
_atom_site_fract_y
_atom_site_fract_z
_atom_site_U_iso_or_equiv
_atom_site_adp_type
_atom_site_occupancy
_atom_site_site_symmetry_order
_atom_site_calc_flag
_atom_site_refinement_flags_posn
_atom_site_refinement_flags_adp
_atom_site_refinement_flags_occupancy
Eu1 Eu 0.21777(2) 0.37553(3) 0.08615(2) 0.0498(3) Uani 1 1 d . . .
Ti1 Ti 0.11152(4) 0.71428(6) 0.34394(3) 0.0285(4) Uani 1 1 d . . .
Ti2 Ti 0.10182(4) 0.40736(6) 0.16608(4) 0.0321(4) Uani 1 1 d . . .
O1 O 0.15893(15) 0.7806(2) 0.33176(13) 0.0303(11) Uani 1 1 d . . .
O2 O 0.13384(15) 0.6468(2) 0.31582(12) 0.0267(11) Uani 1 1 d . . .
O3 O 0.07533(14) 0.7502(2) 0.30372(13) 0.0299(11) Uani 1 1 d . . .
O4 O 0.16065(17) 0.6855(2) 0.38371(13) 0.0366(12) Uani 1 1 d . . .
O5 O 0.06516(15) 0.6656(2) 0.36159(12) 0.0298(11) Uani 1 1 d . . .
O6 O 0.09465(17) 0.7818(2) 0.38137(14) 0.0362(12) Uani 1 1 d . . .
O7 O 0.06967(16) 0.3705(2) 0.20269(14) 0.0322(12) Uani 1 1 d . . .
O8 O 0.05385(15) 0.4575(2) 0.14382(13) 0.0333(12) Uani 1 1 d . . .
O9 O 0.14982(16) 0.3420(2) 0.18374(15) 0.0396(13) Uani 1 1 d . . .
O10 O 0.14706(17) 0.4344(2) 0.12905(14) 0.0362(12) Uani 1 1 d . . .
O11 O 0.12774(16) 0.4759(2) 0.19510(13) 0.0333(12) Uani 1 1 d . . .
O12 O 0.08162(17) 0.3418(2) 0.12539(15) 0.0432(13) Uani 1 1 d . . .
O13 O 0.22948(19) 0.3764(3) 0.15452(17) 0.0524(16) Uani 1 1 d . . .
H13A H 0.2565 0.3694 0.1614 0.079 Uiso 1 1 calc R U .
O14 O 0.20032(18) 0.4862(2) 0.10330(14) 0.0442(13) Uani 1 1 d . . .
O15 O 0.2263(2) 0.3040(4) 0.03638(19) 0.079(2) Uani 1 1 d . . .
O16 O 0.1465(2) 0.3791(3) 0.04755(19) 0.074(2) Uani 1 1 d . . .
O17 O 0.2670(2) 0.2828(3) 0.10731(19) 0.080(2) Uani 1 1 d . . .
H17A H 0.2854 0.2941 0.1250 0.120 Uiso 1 1 calc R U .
O18 O 0.2927(2) 0.4167(4) 0.1003(2) 0.081(2) Uani 1 1 d . U .
O19 O 0.1672(2) 0.2902(3) 0.1043(2) 0.0713(19) Uani 1 1 d . . .
H19A H 0.1433 0.3065 0.1100 0.107 Uiso 1 1 calc R U .
O20 O 0.2328(3) 0.4479(4) 0.0343(2) 0.110(3) Uani 1 1 d . . .
O21 O 0.19386(17) 0.8578(3) 0.30223(14) 0.0409(13) Uani 1 1 d . . .
O22 O 0.2211(2) 0.6439(3) 0.41376(17) 0.0619(17) Uani 1 1 d . . .
O23 O 0.0577(2) 0.8374(3) 0.42158(17) 0.0581(16) Uani 1 1 d . . .
O24 O 0.1880(2) 0.2630(4) 0.2149(2) 0.090(2) Uani 1 1 d . . .
O25 O 0.0387(2) 0.2861(3) 0.08313(17) 0.0574(16) Uani 1 1 d . . .
C6 C 0.0000 0.3621(5) 0.2500 0.033(3) Uani 1 2 d S T P
H6A H 0.0000 0.4074 0.2500 0.039 Uiso 1 2 calc R U P
C12 C 0.0000 0.7592(5) 0.2500 0.033(2) Uani 1 2 d S T P
H12A H 0.0000 0.7140 0.2500 0.039 Uiso 1 2 calc R U P
C15 C 0.1919(2) 0.6805(4) 0.2423(2) 0.0378(19) Uani 1 1 d . . .
H15A H 0.1745 0.6800 0.2626 0.045 Uiso 1 1 calc R U .
C17 C -0.0150(2) 0.4998(3) 0.11377(19) 0.0328(18) Uani 1 1 d . . .
C19 C -0.0054(2) 0.5628(4) 0.1365(2) 0.0345(18) Uani 1 1 d . . .
H19B H -0.0304 0.5696 0.1519 0.041 Uiso 1 1 calc R U .
H19C H 0.0222 0.5565 0.1535 0.041 Uiso 1 1 calc R U .
C20 C 0.0165(2) 0.4490(3) 0.1188(2) 0.0322(18) Uani 1 1 d . . .
C22 C -0.0062(3) 0.7394(4) 0.4272(2) 0.041(2) Uani 1 1 d . . .
H22A H -0.0076 0.7768 0.4416 0.050 Uiso 1 1 calc R U .
C24 C 0.1605(2) 0.8225(4) 0.3045(2) 0.0328(18) Uani 1 1 d . . .
C27 C 0.0520(3) 0.2797(4) 0.2874(2) 0.049(2) Uani 1 1 d . . .
C28 C 0.0434(2) 0.7995(3) 0.24752(19) 0.0293(17) Uani 1 1 d . . .
C29 C 0.1780(2) 0.5320(3) 0.15874(18) 0.0303(17) Uani 1 1 d . . .
C30 C -0.0279(3) 0.3830(4) 0.0736(2) 0.044(2) Uani 1 1 d . . .
H30A H -0.0323 0.3445 0.0600 0.052 Uiso 1 1 calc R U .
C31 C -0.0546(2) 0.4906(4) 0.0884(2) 0.0348(18) Uani 1 1 d . . .
C32 C 0.1246(3) 0.8715(3) 0.2463(2) 0.038(2) Uani 1 1 d . . .
H32A H 0.1515 0.8954 0.2460 0.046 Uiso 1 1 calc R U .
C34 C 0.0002(2) 0.6230(3) 0.1144(2) 0.0295(18) Uani 1 1 d . . .
C35 C 0.1209(2) 0.8286(3) 0.2748(2) 0.0317(18) Uani 1 1 d . . .
C36 C 0.0372(2) 0.6330(3) 0.0918(2) 0.0314(18) Uani 1 1 d . . .
C37 C 0.1883(3) 0.6274(3) 0.2158(2) 0.0344(19) Uani 1 1 d . . .
C39 C 0.1592(2) 0.5721(3) 0.2200(2) 0.0292(17) Uani 1 1 d . . .
C40 C 0.2127(3) 0.6327(3) 0.1838(2) 0.0336(19) Uani 1 1 d . . .
C41 C 0.1959(2) 0.5967(3) 0.3546(2) 0.0320(18) Uani 1 1 d . . .
C42 C 0.1364(2) 0.5630(3) 0.25507(19) 0.0318(17) Uani 1 1 d . . .
H42A H 0.1173 0.5245 0.2521 0.038 Uiso 1 1 calc R U .
H42B H 0.1163 0.5998 0.2578 0.038 Uiso 1 1 calc R U .
C43 C 0.0481(2) 0.8431(4) 0.2174(2) 0.0343(18) Uani 1 1 d . . .
C45 C 0.1687(2) 0.5560(3) 0.29157(19) 0.0301(17) Uani 1 1 d . . .
C46 C 0.0797(2) 0.7914(3) 0.2754(2) 0.0328(18) Uani 1 1 d . . .
C48 C 0.0439(2) 0.3222(3) 0.2562(2) 0.0375(19) Uani 1 1 d . . .
C49 C 0.0138(3) 0.8511(4) 0.1860(2) 0.046(2) Uani 1 1 d . . .
H49A H -0.0125 0.8257 0.1847 0.055 Uiso 1 1 calc R U .
C50 C 0.2343(3) 0.5044(4) 0.3287(2) 0.042(2) Uani 1 1 d . . .
C52 C 0.0101(3) 0.3904(4) 0.0987(2) 0.0367(19) Uani 1 1 d . . .
C53 C 0.0884(3) 0.8811(4) 0.2168(2) 0.040(2) Uani 1 1 d . . .
C54 C 0.1541(2) 0.5276(3) 0.19113(19) 0.0272(17) Uani 1 1 d . . .
C55 C -0.0892(2) 0.5392(4) 0.0834(2) 0.045(2) Uani 1 1 d . . .
H55A H -0.0864 0.5771 0.0977 0.054 Uiso 1 1 calc R U .
C56 C 0.1114(3) 0.6563(4) 0.0486(3) 0.050(2) Uani 1 1 d . . .
H56A H 0.1358 0.6631 0.0344 0.059 Uiso 1 1 calc R U .
C57 C 0.2020(2) 0.5062(3) 0.29563(19) 0.0308(17) Uani 1 1 d . . .
C58 C 0.1647(2) 0.6003(3) 0.3202(2) 0.0300(17) Uani 1 1 d . . .
C59 C 0.2687(3) 0.4568(4) 0.3320(3) 0.057(2) Uani 1 1 d . . .
H59A H 0.2896 0.4563 0.3535 0.069 Uiso 1 1 calc R U .
C60 C 0.2297(2) 0.5513(4) 0.3575(2) 0.041(2) Uani 1 1 d . . .
H60A H 0.2506 0.5508 0.3790 0.049 Uiso 1 1 calc R U .
C61 C 0.0286(2) 0.7325(3) 0.4044(2) 0.0302(17) Uani 1 1 d . . .
C62 C 0.1121(4) 0.4150(5) 0.0411(3) 0.066(3) Uani 1 1 d . . .
H62A H 0.1120 0.4547 0.0536 0.080 Uiso 1 1 calc R U .
C64 C 0.2072(3) 0.5855(4) 0.1564(2) 0.041(2) Uani 1 1 d . . .
H64A H 0.2235 0.5892 0.1355 0.049 Uiso 1 1 calc R U .
C65 C 0.0315(2) 0.6745(3) 0.38318(19) 0.0316(18) Uani 1 1 d . . .
C66 C 0.2395(3) 0.4107(4) 0.2725(2) 0.050(2) Uani 1 1 d . . .
H66A H 0.2413 0.3786 0.2543 0.060 Uiso 1 1 calc R U .
C67 C -0.0603(3) 0.4329(4) 0.0680(2) 0.047(2) Uani 1 1 d . . .
C68 C -0.0394(3) 0.6908(4) 0.4292(2) 0.0367(19) Uani 1 1 d . . .
C69 C 0.1093(3) 0.6003(4) 0.0706(3) 0.050(2) Uani 1 1 d . . .
H69A H 0.1330 0.5702 0.0712 0.060 Uiso 1 1 calc R U .
C71 C 0.2427(3) 0.6852(4) 0.1815(2) 0.045(2) Uani 1 1 d . . .
H71A H 0.2603 0.6869 0.1613 0.055 Uiso 1 1 calc R U .
C72 C 0.2066(3) 0.4555(4) 0.2685(2) 0.0405(19) Uani 1 1 d . . .
H72A H 0.1856 0.4539 0.2472 0.049 Uiso 1 1 calc R U .
C73 C 0.0625(3) 0.7868(4) 0.4027(2) 0.0387(19) Uani 1 1 d . . .
C74 C 0.0931(3) 0.2401(4) 0.2910(3) 0.060(3) Uani 1 1 d . . .
C76 C 0.0768(3) 0.3290(3) 0.2309(2) 0.038(2) Uani 1 1 d . . .
C77 C 0.2471(3) 0.7333(4) 0.2073(2) 0.047(2) Uani 1 1 d . . .
H77A H 0.2674 0.7674 0.2050 0.056 Uiso 1 1 calc R U .
C79 C 0.1245(3) 0.2487(4) 0.2650(3) 0.063(3) Uani 1 1 d . . .
H79A H 0.1512 0.2240 0.2677 0.076 Uiso 1 1 calc R U .
C80 C 0.1746(3) 0.4823(4) 0.1297(2) 0.037(2) Uani 1 1 d . . .
C81 C 0.0187(3) 0.8941(5) 0.1584(3) 0.056(2) Uani 1 1 d . . .
H81A H -0.0040 0.8980 0.1383 0.067 Uiso 1 1 calc R U .
C82 C 0.0733(3) 0.5881(4) 0.0914(2) 0.042(2) Uani 1 1 d . . .
H82A H 0.0729 0.5499 0.1053 0.050 Uiso 1 1 calc R U .
C83 C 0.1932(3) 0.6440(4) 0.3860(2) 0.0361(18) Uani 1 1 d . . .
C86 C -0.1274(3) 0.5299(4) 0.0572(3) 0.057(2) Uani 1 1 d . . .
H86A H -0.1498 0.5621 0.0539 0.068 Uiso 1 1 calc R U .
C87 C 0.1183(3) 0.2917(4) 0.2353(3) 0.048(2) Uani 1 1 d . . .
C88 C 0.0588(3) 0.9340(5) 0.1600(3) 0.068(3) Uani 1 1 d . . .
H88A H 0.0617 0.9653 0.1416 0.082 Uiso 1 1 calc R U .
C89 C -0.0998(3) 0.4240(4) 0.0414(3) 0.059(3) Uani 1 1 d . . .
H89A H -0.1037 0.3854 0.0279 0.071 Uiso 1 1 calc R U .
C90 C 0.2726(3) 0.4128(4) 0.3056(3) 0.058(2) Uani 1 1 d . . .
H90A H 0.2966 0.3831 0.3082 0.069 Uiso 1 1 calc R U .
C91 C 0.0228(3) 0.2726(4) 0.3159(3) 0.061(3) Uani 1 1 d . . .
H91A H -0.0039 0.2972 0.3144 0.073 Uiso 1 1 calc R U .
C92 C -0.1324(3) 0.4733(5) 0.0359(3) 0.071(3) Uani 1 1 d . . .
H92A H -0.1575 0.4683 0.0179 0.086 Uiso 1 1 calc R U .
C93 C 0.0772(3) 0.7002(4) 0.0486(2) 0.053(2) Uani 1 1 d . . .
H93A H 0.0781 0.7374 0.0339 0.064 Uiso 1 1 calc R U .
C94 C 0.1003(3) 0.1959(6) 0.3211(4) 0.096(4) Uani 1 1 d . . .
H94A H 0.1263 0.1698 0.3229 0.115 Uiso 1 1 calc R U .
C96 C 0.0712(4) 0.1901(6) 0.3474(4) 0.102(5) Uani 1 1 d . . .
H96A H 0.0767 0.1593 0.3665 0.122 Uiso 1 1 calc R U .
C98 C 0.0450(3) 0.3355(4) 0.1019(2) 0.041(2) Uani 1 1 d . . .
C99 C 0.0919(3) 0.9260(5) 0.1879(3) 0.057(2) Uani 1 1 d . . .
H99A H 0.1183 0.9511 0.1883 0.068 Uiso 1 1 calc R U .
C101 C 0.2204(3) 0.7309(4) 0.2379(2) 0.046(2) Uani 1 1 d . . .
H10A H 0.2224 0.7646 0.2553 0.055 Uiso 1 1 calc R U .
C103 C 0.0318(3) 0.2309(5) 0.3462(3) 0.079(3) Uani 1 1 d . . .
H10B H 0.0125 0.2296 0.3654 0.094 Uiso 1 1 calc R U .
C104 C 0.1540(3) 0.2986(4) 0.2098(3) 0.054(2) Uani 1 1 d . . .
C105 C 0.0407(4) 0.4475(6) 0.0102(3) 0.088(4) Uani 1 1 d . . .
H10C H 0.0168 0.4296 -0.0073 0.131 Uiso 1 1 calc R U .
H10D H 0.0283 0.4589 0.0332 0.131 Uiso 1 1 calc R U .
H10E H 0.0530 0.4856 -0.0006 0.131 Uiso 1 1 calc R U .
C107 C 0.3327(5) 0.4140(6) 0.1143(3) 0.086(3) Uani 1 1 d . U .
H10F H 0.3518 0.3819 0.1063 0.103 Uiso 1 1 calc R U .
C111 C 0.3964(4) 0.4459(8) 0.1534(5) 0.131(6) Uani 1 1 d . . .
H11A H 0.4060 0.4777 0.1723 0.196 Uiso 1 1 calc R U .
H11B H 0.4005 0.4031 0.1639 0.196 Uiso 1 1 calc R U .
H11C H 0.4144 0.4504 0.1326 0.196 Uiso 1 1 calc R U .
C116 C 0.2034(4) 0.2902(6) 0.0064(4) 0.083(3) Uani 1 1 d . . .
H11D H 0.2024 0.3207 -0.0130 0.099 Uiso 1 1 calc R U .
C117 C 0.0729(4) 0.3388(6) -0.0006(3) 0.086(3) Uani 1 1 d . . .
H11E H 0.0444 0.3368 -0.0164 0.129 Uiso 1 1 calc R U .
H11F H 0.0978 0.3337 -0.0158 0.129 Uiso 1 1 calc R U .
H11G H 0.0739 0.3045 0.0177 0.129 Uiso 1 1 calc R U .
C112 C 0.1819(5) 0.1850(7) 0.0281(4) 0.121(5) Uani 1 1 d . . .
H11H H 0.1634 0.1490 0.0185 0.182 Uiso 1 1 calc R U .
H11I H 0.2130 0.1706 0.0342 0.182 Uiso 1 1 calc R U .
H11J H 0.1703 0.2016 0.0504 0.182 Uiso 1 1 calc R U .
C113 C 0.1561(4) 0.2226(6) -0.0371(3) 0.091(4) Uani 1 1 d . . .
H11K H 0.1416 0.1808 -0.0366 0.137 Uiso 1 1 calc R U .
H11L H 0.1333 0.2554 -0.0431 0.137 Uiso 1 1 calc R U .
H11M H 0.1772 0.2224 -0.0560 0.137 Uiso 1 1 calc R U .
C115 C 0.3218(5) 0.5019(7) 0.1617(5) 0.134(6) Uani 1 1 d . . .
H11N H 0.3420 0.5267 0.1791 0.201 Uiso 1 1 calc R U .
H11O H 0.3051 0.5308 0.1442 0.201 Uiso 1 1 calc R U .
H11P H 0.3008 0.4778 0.1752 0.201 Uiso 1 1 calc R U .
N1 N 0.1807(3) 0.2363(4) -0.0004(2) 0.072(2) Uani 1 1 d . . .
N2 N 0.0766(2) 0.3998(4) 0.0180(2) 0.057(2) Uani 1 1 d . . .
N3 N 0.3493(4) 0.4557(5) 0.1406(3) 0.105(3) Uani 1 1 d . . .
O1W O 0.0270(2) 1.0170(3) 0.45097(17) 0.0716(19) Uani 1 1 d . . .
N4 N 0.1311(6) 0.7838(9) 0.1240(5) 0.154(7) Uani 1 1 d . . .
C1 C 0.1182(6) 0.7434(9) 0.1511(5) 0.138(8) Uani 1 1 d . . .
H1A H 0.1435 0.7159 0.1600 0.208 Uiso 1 1 calc R U .
H1B H 0.1090 0.7686 0.1717 0.208 Uiso 1 1 calc R U .
H1C H 0.0930 0.7170 0.1407 0.208 Uiso 1 1 calc R U .
C2 C 0.1762(6) 0.7663(13) 0.1101(6) 0.197(10) Uani 1 1 d . . .
H2A H 0.1921 0.7357 0.1271 0.296 Uiso 1 1 calc R U .
H2B H 0.1709 0.7474 0.0855 0.296 Uiso 1 1 calc R U .
H2C H 0.1946 0.8048 0.1089 0.296 Uiso 1 1 calc R U .
O26 O 0.1033(7) 0.8600(9) 0.0839(5) 0.213(8) Uani 1 1 d . . .
C3 C 0.0990(10) 0.8227(13) 0.1104(6) 0.195(14) Uani 1 1 d . . .
O2W O 0.0000 1.0633(12) 0.2500 0.229(9) Uani 1 2 d S TU P

loop_
_atom_site_aniso_label
_atom_site_aniso_U_11
_atom_site_aniso_U_22
_atom_site_aniso_U_33
_atom_site_aniso_U_23
_atom_site_aniso_U_13
_atom_site_aniso_U_12
Eu1 0.0526(4) 0.0529(4) 0.0408(4) -0.0139(2) -0.0100(3) 0.0170(2)
Ti1 0.0290(7) 0.0293(7) 0.0259(7) -0.0022(6) -0.0032(6) -0.0056(5)
Ti2 0.0317(7) 0.0284(8) 0.0347(8) -0.0072(6) -0.0028(6) 0.0069(6)
O1 0.027(3) 0.028(3) 0.035(3) 0.000(2) -0.002(2) -0.006(2)
O2 0.032(3) 0.021(2) 0.026(3) -0.002(2) -0.001(2) 0.001(2)
O3 0.026(3) 0.034(3) 0.028(3) 0.009(2) -0.005(2) -0.003(2)
O4 0.036(3) 0.044(3) 0.028(3) -0.004(2) -0.010(2) -0.006(3)
O5 0.031(3) 0.031(3) 0.027(3) -0.007(2) 0.002(2) -0.011(2)
O6 0.041(3) 0.032(3) 0.036(3) -0.010(2) 0.003(3) -0.008(2)
O7 0.031(3) 0.026(3) 0.038(3) -0.004(2) 0.000(2) 0.005(2)
O8 0.030(3) 0.030(3) 0.038(3) -0.007(2) -0.006(2) 0.005(2)
O9 0.031(3) 0.036(3) 0.051(3) -0.006(3) 0.000(3) 0.014(2)
O10 0.037(3) 0.033(3) 0.039(3) -0.010(2) 0.003(2) 0.006(3)
O11 0.038(3) 0.034(3) 0.028(3) -0.006(2) 0.001(2) 0.002(2)
O12 0.042(3) 0.032(3) 0.053(4) -0.015(3) -0.005(3) 0.008(2)
O13 0.043(3) 0.068(4) 0.044(4) 0.000(3) -0.010(3) 0.011(3)
O14 0.051(3) 0.046(3) 0.035(3) -0.004(3) 0.005(3) 0.012(3)
O15 0.071(4) 0.102(5) 0.057(4) -0.035(4) -0.025(4) 0.033(4)
O16 0.069(5) 0.090(5) 0.057(4) -0.023(3) -0.025(4) 0.031(4)
O17 0.081(5) 0.087(5) 0.065(4) -0.022(4) -0.030(4) 0.043(4)
O18 0.044(4) 0.110(5) 0.087(5) 0.005(4) 0.000(4) -0.001(4)
O19 0.062(4) 0.065(4) 0.086(5) -0.035(4) 0.005(4) 0.007(3)
O20 0.169(8) 0.117(7) 0.042(4) -0.011(4) 0.003(5) -0.016(6)
O21 0.032(3) 0.055(3) 0.034(3) 0.009(3) -0.005(2) -0.018(3)
O22 0.050(4) 0.090(5) 0.039(4) -0.015(3) -0.024(3) 0.015(3)
O23 0.064(4) 0.056(4) 0.055(4) -0.021(3) 0.012(3) -0.013(3)
O24 0.051(4) 0.103(5) 0.121(6) 0.046(5) 0.032(4) 0.044(4)
O25 0.063(4) 0.041(3) 0.063(4) -0.035(3) -0.015(3) 0.005(3)
C6 0.017(5) 0.024(5) 0.056(7) 0.000 -0.001(5) 0.000
C12 0.021(5) 0.034(6) 0.042(6) 0.000 -0.004(5) 0.000
C15 0.036(4) 0.043(5) 0.034(4) 0.007(4) 0.004(4) -0.001(4)
C17 0.037(4) 0.031(4) 0.032(4) -0.002(3) 0.010(4) 0.001(4)
C19 0.027(4) 0.046(5) 0.029(4) -0.011(4) -0.003(3) 0.010(3)
C20 0.032(4) 0.034(4) 0.030(4) 0.001(4) -0.002(4) 0.006(3)
C22 0.051(5) 0.038(5) 0.035(5) -0.007(4) 0.007(4) 0.001(4)
C24 0.025(4) 0.033(4) 0.041(5) -0.014(4) 0.003(4) -0.008(4)
C27 0.044(5) 0.046(5) 0.058(6) 0.017(4) -0.001(5) -0.002(4)
C28 0.022(4) 0.037(4) 0.027(4) -0.002(4) -0.004(3) 0.009(3)
C29 0.037(4) 0.034(4) 0.018(4) -0.009(3) -0.004(3) 0.012(4)
C30 0.036(5) 0.043(5) 0.050(5) -0.015(4) -0.006(4) -0.001(4)
C31 0.026(4) 0.044(5) 0.033(4) -0.007(4) -0.002(3) -0.006(4)
C32 0.041(5) 0.043(5) 0.034(5) 0.012(4) 0.021(4) -0.003(4)
C34 0.030(4) 0.030(4) 0.026(4) -0.001(3) -0.007(4) 0.002(3)
C35 0.024(4) 0.033(4) 0.037(5) -0.013(4) -0.003(3) 0.000(3)
C36 0.031(4) 0.034(4) 0.028(4) -0.007(3) -0.001(4) -0.002(3)
C37 0.042(5) 0.033(5) 0.027(4) -0.008(3) -0.002(4) 0.008(3)
C39 0.023(4) 0.027(4) 0.037(5) 0.003(4) 0.001(3) -0.003(3)
C40 0.033(4) 0.034(4) 0.035(5) -0.008(4) 0.010(4) -0.003(3)
C41 0.030(4) 0.034(4) 0.031(4) 0.004(4) -0.002(3) -0.011(4)
C42 0.036(4) 0.030(4) 0.029(4) -0.005(3) 0.002(3) -0.001(3)
C43 0.025(4) 0.048(5) 0.029(4) 0.002(4) -0.002(4) 0.002(4)
C45 0.024(4) 0.038(4) 0.027(4) 0.002(4) -0.004(3) -0.005(3)
C46 0.022(4) 0.039(4) 0.037(5) -0.006(4) 0.003(4) 0.006(3)
C48 0.034(4) 0.026(4) 0.051(5) 0.000(4) -0.003(4) -0.007(3)
C49 0.042(5) 0.051(5) 0.043(5) 0.007(4) 0.005(4) -0.007(4)
C50 0.038(4) 0.034(4) 0.052(5) 0.005(4) -0.004(4) 0.001(4)
C52 0.044(5) 0.040(5) 0.025(4) -0.014(4) 0.001(4) -0.003(4)
C53 0.034(5) 0.052(5) 0.033(5) 0.014(4) 0.002(4) -0.002(4)
C54 0.026(4) 0.025(4) 0.028(4) -0.006(3) -0.008(3) 0.000(3)
C55 0.027(4) 0.061(5) 0.043(5) 0.002(4) -0.009(4) 0.004(4)
C56 0.043(5) 0.054(6) 0.055(6) 0.000(5) 0.021(4) -0.002(5)
C57 0.032(4) 0.032(4) 0.028(4) 0.004(3) 0.001(3) -0.005(3)
C58 0.028(4) 0.032(4) 0.029(4) 0.001(4) -0.005(3) -0.010(4)
C59 0.047(5) 0.067(6) 0.055(6) 0.008(5) -0.006(4) 0.015(5)
C60 0.035(4) 0.050(5) 0.034(5) 0.004(4) -0.009(4) 0.000(4)
C61 0.030(4) 0.028(4) 0.031(4) 0.000(3) -0.004(4) -0.006(3)
C62 0.077(7) 0.068(7) 0.052(6) -0.003(5) -0.002(6) 0.019(6)
C64 0.044(5) 0.045(5) 0.035(5) 0.006(4) 0.011(4) 0.005(4)
C65 0.035(4) 0.035(4) 0.024(4) 0.004(3) -0.002(4) -0.003(4)
C66 0.069(6) 0.040(5) 0.040(5) -0.002(4) -0.003(5) 0.015(5)
C67 0.039(5) 0.058(6) 0.041(5) -0.011(4) -0.007(4) 0.001(4)
C68 0.039(4) 0.044(5) 0.026(4) 0.000(4) 0.001(4) -0.001(4)
C69 0.050(5) 0.045(5) 0.055(6) -0.003(5) 0.002(5) 0.005(4)
C71 0.051(5) 0.047(5) 0.042(5) -0.009(4) 0.022(4) -0.005(4)
C72 0.054(5) 0.037(5) 0.030(4) 0.003(4) -0.002(4) 0.004(4)
C73 0.049(5) 0.039(5) 0.027(4) -0.012(4) 0.001(4) 0.002(4)
C74 0.035(5) 0.055(6) 0.090(7) 0.032(5) -0.002(5) 0.009(4)
C76 0.037(5) 0.025(4) 0.049(5) 0.005(4) -0.016(4) -0.003(3)
C77 0.054(5) 0.045(5) 0.045(5) -0.002(4) 0.021(4) -0.010(4)
C79 0.041(5) 0.042(5) 0.105(8) 0.030(5) 0.000(5) 0.017(4)
C80 0.030(4) 0.050(5) 0.030(5) 0.005(4) -0.001(4) 0.024(4)
C81 0.046(5) 0.075(6) 0.043(6) 0.013(5) -0.004(4) 0.000(5)
C82 0.035(5) 0.046(5) 0.046(5) -0.004(4) 0.007(4) 0.002(4)
C83 0.028(4) 0.048(5) 0.031(5) 0.006(4) -0.005(4) -0.001(4)
C86 0.043(5) 0.061(6) 0.065(6) -0.019(5) -0.006(5) 0.009(4)
C87 0.034(5) 0.035(5) 0.075(6) 0.009(5) 0.007(4) 0.007(4)
C88 0.055(6) 0.080(7) 0.069(7) 0.035(6) 0.003(6) -0.005(5)
C89 0.055(6) 0.058(6) 0.061(6) -0.027(5) -0.016(5) 0.009(5)
C90 0.060(6) 0.057(6) 0.056(6) -0.006(5) 0.004(5) 0.027(5)
C91 0.048(5) 0.058(6) 0.076(7) 0.030(5) 0.002(5) 0.014(4)
C92 0.052(6) 0.089(8) 0.066(7) -0.021(6) -0.028(5) 0.003(6)
C93 0.056(6) 0.063(6) 0.042(5) 0.010(4) 0.015(4) -0.006(5)
C94 0.046(6) 0.099(9) 0.145(11) 0.075(9) 0.016(7) 0.021(6)
C96 0.067(7) 0.091(8) 0.146(12) 0.082(9) 0.002(8) 0.005(7)
C98 0.038(5) 0.047(5) 0.037(5) -0.003(4) 0.004(4) -0.001(4)
C99 0.035(5) 0.081(7) 0.052(6) 0.021(5) -0.005(4) -0.002(4)
C101 0.053(5) 0.034(5) 0.050(5) -0.007(4) 0.007(4) -0.008(4)
C103 0.060(6) 0.084(7) 0.093(8) 0.039(7) 0.014(6) 0.003(6)
C104 0.036(5) 0.044(5) 0.080(7) 0.005(5) -0.001(5) 0.017(4)
C105 0.081(7) 0.126(10) 0.053(6) 0.021(6) -0.008(6) 0.050(7)
C107 0.096(7) 0.084(7) 0.077(6) 0.003(6) 0.004(6) -0.013(6)
C111 0.072(9) 0.169(15) 0.146(14) 0.045(12) -0.008(9) -0.011(9)
C116 0.064(7) 0.080(8) 0.103(10) -0.040(7) 0.010(7) 0.015(6)
C117 0.096(8) 0.092(8) 0.062(7) -0.016(6) -0.027(6) -0.004(7)
C112 0.150(13) 0.106(10) 0.100(11) 0.006(9) -0.027(10) 0.003(10)
C113 0.090(8) 0.110(9) 0.067(7) -0.031(7) -0.024(6) -0.002(7)
C115 0.130(12) 0.077(9) 0.201(17) 0.031(10) 0.049(12) 0.022(8)
N1 0.079(6) 0.076(6) 0.060(5) -0.010(5) 0.000(5) 0.000(5)
N2 0.038(4) 0.094(6) 0.034(4) -0.003(4) -0.016(4) 0.014(4)
N3 0.087(7) 0.098(8) 0.125(9) -0.016(7) -0.014(7) 0.005(6)
O1W 0.103(5) 0.059(4) 0.053(4) -0.027(3) 0.009(4) 0.027(4)
N4 0.168(15) 0.158(15) 0.117(13) -0.073(11) -0.076(13) 0.041(13)
C1 0.158(16) 0.130(14) 0.105(13) -0.062(11) -0.091(13) 0.043(12)
C2 0.110(13) 0.33(3) 0.134(16) 0.014(18) -0.057(12) 0.040(17)
O26 0.264(19) 0.184(15) 0.177(17) -0.075(12) -0.045(17) 0.056(14)
C3 0.27(3) 0.19(2) 0.110(16) -0.057(14) -0.072(19) 0.15(2)
O2W 0.077(8) 0.298(18) 0.322(19) 0.000 0.067(11) 0.000

loop_
_atom_type_symbol
_atom_type_description
_atom_type_scat_dispersion_real
_atom_type_scat_dispersion_imag
_atom_type_scat_source
C C 0.0181 0.0091 'International Tables Vol C Tables 4.2.6.8 and 6.1.1.4'
H H 0.0000 0.0000 'International Tables Vol C Tables 4.2.6.8 and 6.1.1.4'
N N 0.0311 0.0180 'International Tables Vol C Tables 4.2.6.8 and 6.1.1.4'
O O 0.0492 0.0322 'International Tables Vol C Tables 4.2.6.8 and 6.1.1.4'
Ti Ti 0.2191 1.8069 'International Tables Vol C Tables 4.2.6.8 and 6.1.1.4'
Eu Eu -8.9294 11.1857 'International Tables Vol C Tables 4.2.6.8 and 6.1.1.4'

loop_
_geom_angle_atom_site_label_1
_geom_angle_atom_site_label_2
_geom_angle_atom_site_label_3
_geom_angle
_geom_angle_site_symmetry_1
_geom_angle_site_symmetry_3
O15 Eu1 O18 102.6(3) . .
O15 Eu1 O16 74.8(2) . .
O18 Eu1 O16 148.7(3) . .
O15 Eu1 O14 145.4(2) . .
O18 Eu1 O14 80.0(2) . .
O16 Eu1 O14 85.5(2) . .
O15 Eu1 O13 138.8(2) . .
O18 Eu1 O13 75.6(2) . .
O16 Eu1 O13 127.2(2) . .
O14 Eu1 O13 75.59(17) . .
O15 Eu1 O19 82.2(2) . .
O18 Eu1 O19 141.5(2) . .
O16 Eu1 O19 69.6(2) . .
O14 Eu1 O19 117.34(18) . .
O13 Eu1 O19 76.4(2) . .
O15 Eu1 O20 76.5(3) . .
O18 Eu1 O20 73.0(3) . .
O16 Eu1 O20 76.2(3) . .
O14 Eu1 O20 71.3(2) . .
O13 Eu1 O20 137.4(2) . .
O19 Eu1 O20 143.4(3) . .
O15 Eu1 O17 68.9(2) . .
O18 Eu1 O17 73.0(2) . .
O16 Eu1 O17 130.7(2) . .
O14 Eu1 O17 141.44(19) . .
O13 Eu1 O17 71.39(19) . .
O19 Eu1 O17 73.4(2) . .
O20 Eu1 O17 123.8(3) . .
O15 Eu1 O10 141.7(2) . .
O18 Eu1 O10 115.4(2) . .
O16 Eu1 O10 70.47(19) . .
O14 Eu1 O10 46.24(16) . .
O13 Eu1 O10 60.77(16) . .
O19 Eu1 O10 71.14(17) . .
O20 Eu1 O10 109.4(2) . .
O17 Eu1 O10 125.3(2) . .
O15 Eu1 C80 157.6(2) . .
O18 Eu1 C80 93.5(2) . .
O16 Eu1 C80 83.4(2) . .
O14 Eu1 C80 23.58(19) . .
O13 Eu1 C80 60.30(18) . .
O19 Eu1 C80 94.9(2) . .
O20 Eu1 C80 93.7(3) . .
O17 Eu1 C80 131.7(2) . .
O10 Eu1 C80 24.42(17) . .
O3 Ti1 O5 95.6(2) . .
O3 Ti1 O2 94.9(2) . .
O5 Ti1 O2 95.3(2) . .
O3 Ti1 O4 168.7(2) . .
O5 Ti1 O4 95.7(2) . .
O2 Ti1 O4 83.9(2) . .
O3 Ti1 O6 94.4(2) . .
O5 Ti1 O6 84.7(2) . .
O2 Ti1 O6 170.6(2) . .
O4 Ti1 O6 86.7(2) . .
O3 Ti1 O1 85.21(19) . .
O5 Ti1 O1 169.0(2) . .
O2 Ti1 O1 95.63(19) . .
O4 Ti1 O1 83.74(19) . .
O6 Ti1 O1 84.26(19) . .
O7 Ti2 O8 96.3(2) . .
O7 Ti2 O11 97.2(2) . .
O8 Ti2 O11 93.7(2) . .
O7 Ti2 O9 84.1(2) . .
O8 Ti2 O9 170.4(2) . .
O11 Ti2 O9 95.7(2) . .
O7 Ti2 O12 95.8(2) . .
O8 Ti2 O12 84.9(2) . .
O11 Ti2 O12 167.0(2) . .
O9 Ti2 O12 85.6(2) . .
O7 Ti2 O10 168.5(2) . .
O8 Ti2 O10 95.0(2) . .
O11 Ti2 O10 84.2(2) . .
O9 Ti2 O10 84.4(2) . .
O12 Ti2 O10 83.1(2) . .
C24 O1 Ti1 133.0(4) . .
C58 O2 Ti1 138.7(4) . .
C46 O3 Ti1 138.4(4) . .
C83 O4 Ti1 136.0(5) . .
C65 O5 Ti1 137.7(4) . .
C73 O6 Ti1 134.1(5) . .
C76 O7 Ti2 138.6(5) . .
C20 O8 Ti2 137.5(4) . .
C104 O9 Ti2 134.9(5) . .
C80 O10 Ti2 130.7(5) . .
C80 O10 Eu1 81.3(4) . .
Ti2 O10 Eu1 139.4(2) . .
C54 O11 Ti2 138.9(4) . .
C98 O12 Ti2 133.7(5) . .
C80 O14 Eu1 106.6(5) . .
C116 O15 Eu1 135.4(6) . .
C62 O16 Eu1 140.0(6) . .
C107 O18 Eu1 154.2(8) . .
C48 C6 C48 114.8(8) . 2
C28 C12 C28 114.4(8) . 2
C101 C15 C37 120.8(7) . .
C20 C17 C31 118.2(6) . .
C20 C17 C19 118.7(6) . .
C31 C17 C19 123.1(6) . .
C34 C19 C17 116.5(6) . .
O8 C20 C17 118.0(6) . .
O8 C20 C52 120.4(6) . .
C17 C20 C52 121.6(7) . .
C61 C22 C68 121.2(7) . .
O21 C24 O1 122.0(6) . .
O21 C24 C35 117.9(7) . .
O1 C24 C35 120.1(6) . .
C91 C27 C48 124.6(7) . .
C91 C27 C74 116.2(8) . .
C48 C27 C74 119.2(8) . .
C46 C28 C43 119.3(6) . .
C46 C28 C12 118.4(6) . .
C43 C28 C12 122.3(6) . .
C64 C29 C54 117.1(6) . .
C64 C29 C80 120.5(7) . .
C54 C29 C80 122.3(7) . .
C52 C30 C67 120.6(7) . .
C67 C31 C17 119.8(7) . .
C67 C31 C55 119.3(7) . .
C17 C31 C55 120.9(7) . .
C35 C32 C53 121.9(7) . .
C36 C34 C65 118.0(6) . 2
C36 C34 C19 123.4(6) . .
C65 C34 C19 118.6(6) 2 .
C32 C35 C46 119.4(7) . .
C32 C35 C24 118.0(7) . .
C46 C35 C24 122.6(7) . .
C68 C36 C82 118.0(7) 2 .
C68 C36 C34 119.9(6) 2 .
C82 C36 C34 121.9(7) . .
C40 C37 C39 120.0(6) . .
C40 C37 C15 117.5(7) . .
C39 C37 C15 122.5(7) . .
C54 C39 C37 118.0(6) . .
C54 C39 C42 121.4(6) . .
C37 C39 C42 120.6(6) . .
C64 C40 C71 122.0(7) . .
C64 C40 C37 119.2(7) . .
C71 C40 C37 118.8(7) . .
C60 C41 C58 119.4(7) . .
C60 C41 C83 119.1(7) . .
C58 C41 C83 121.5(7) . .
C39 C42 C45 115.5(6) . .
C28 C43 C53 120.6(6) . .
C28 C43 C49 123.3(7) . .
C53 C43 C49 116.1(7) . .
C58 C45 C57 120.9(6) . .
C58 C45 C42 118.2(6) . .
C57 C45 C42 121.0(6) . .
O3 C46 C28 119.3(6) . .
O3 C46 C35 119.9(6) . .
C28 C46 C35 120.8(7) . .
C76 C48 C27 119.8(7) . .
C76 C48 C6 119.0(6) . .
C27 C48 C6 121.2(7) . .
C81 C49 C43 122.0(8) . .
C59 C50 C60 122.2(7) . .
C59 C50 C57 119.7(7) . .
C60 C50 C57 118.1(7) . .
C30 C52 C20 119.2(7) . .
C30 C52 C98 117.7(7) . .
C20 C52 C98 123.0(7) . .
C99 C53 C43 120.2(7) . .
C99 C53 C32 121.9(7) . .
C43 C53 C32 117.9(7) . .
O11 C54 C39 118.1(6) . .
O11 C54 C29 118.7(6) . .
C39 C54 C29 123.0(6) . .
C86 C55 C31 120.0(8) . .
C93 C56 C69 118.3(8) . .
C45 C57 C72 124.7(6) . .
C45 C57 C50 119.6(6) . .
C72 C57 C50 115.6(6) . .
O2 C58 C45 120.1(6) . .
O2 C58 C41 120.1(6) . .
C45 C58 C41 119.7(7) . .
C90 C59 C50 122.2(8) . .
C41 C60 C50 122.1(7) . .
C22 C61 C65 119.4(6) . .
C22 C61 C73 118.9(6) . .
C65 C61 C73 121.7(6) . .
O16 C62 N2 123.5(9) . .
C40 C64 C29 122.6(7) . .
O5 C65 C61 121.1(6) . .
O5 C65 C34 117.7(6) . 2
C61 C65 C34 121.1(7) . 2
C72 C66 C90 118.9(8) . .
C31 C67 C30 120.5(7) . .
C31 C67 C89 120.0(7) . .
C30 C67 C89 119.5(7) . .
C22 C68 C36 120.2(7) . 2
C22 C68 C93 120.8(7) . 2
C36 C68 C93 119.0(7) 2 2
C82 C69 C56 122.3(8) . .
C77 C71 C40 122.7(7) . .
C66 C72 C57 123.3(7) . .
O23 C73 O6 121.2(7) . .
O23 C73 C61 118.9(7) . .
O6 C73 C61 119.9(6) . .
C79 C74 C94 122.5(8) . .
C79 C74 C27 118.3(8) . .
C94 C74 C27 119.2(9) . .
O7 C76 C48 119.4(6) . .
O7 C76 C87 119.7(7) . .
C48 C76 C87 121.0(7) . .
C71 C77 C101 118.9(7) . .
C87 C79 C74 123.6(8) . .
O10 C80 O14 117.4(7) . .
O10 C80 C29 123.7(7) . .
O14 C80 C29 118.9(7) . .
O10 C80 Eu1 74.3(4) . .
O14 C80 Eu1 49.8(4) . .
C29 C80 Eu1 150.6(5) . .
C49 C81 C88 119.9(8) . .
C69 C82 C36 120.6(8) . .
O22 C83 O4 119.1(7) . .
O22 C83 C41 121.7(7) . .
O4 C83 C41 119.2(7) . .
C92 C86 C55 120.8(8) . .
C79 C87 C76 117.9(8) . .
C79 C87 C104 119.6(7) . .
C76 C87 C104 122.4(7) . .
C99 C88 C81 119.5(9) . .
C92 C89 C67 119.9(8) . .
C59 C90 C66 120.2(8) . .
C103 C91 C27 123.4(8) . .
C89 C92 C86 120.0(8) . .
C56 C93 C68 121.7(8) . 2
C96 C94 C74 122.5(9) . .
C94 C96 C103 120.1(10) . .
O25 C98 O12 120.4(7) . .
O25 C98 C52 121.0(7) . .
O12 C98 C52 118.6(7) . .
C88 C99 C53 122.2(8) . .
C15 C101 C77 121.1(8) . .
C91 C103 C96 118.4(10) . .
O24 C104 O9 122.2(8) . .
O24 C104 C87 118.1(8) . .
O9 C104 C87 119.7(7) . .
O18 C107 N3 121.6(13) . .
O15 C116 N1 125.3(13) . .
C116 N1 C113 121.9(11) . .
C116 N1 C112 120.6(10) . .
C113 N1 C112 117.4(10) . .
C62 N2 C117 122.0(8) . .
C62 N2 C105 118.8(9) . .
C117 N2 C105 119.2(8) . .
C107 N3 C111 114.1(13) . .
C107 N3 C115 126.0(12) . .
C111 N3 C115 119.0(13) . .
C3 N4 C1 114(2) . .
C3 N4 C2 131(2) . .
C1 N4 C2 114.1(18) . .
O26 C3 N4 123(3) . .

loop_
_geom_bond_atom_site_label_1
_geom_bond_atom_site_label_2
_geom_bond_distance
_geom_bond_site_symmetry_2
Eu1 O15 2.339(6) .
Eu1 O18 2.361(7) .
Eu1 O16 2.384(6) .
Eu1 O14 2.426(5) .
Eu1 O13 2.427(6) .
Eu1 O19 2.431(7) .
Eu1 O20 2.449(8) .
Eu1 O17 2.464(6) .
Eu1 O10 2.962(5) .
Eu1 C80 3.043(7) .
Ti1 O3 1.848(4) .
Ti1 O5 1.852(4) .
Ti1 O2 1.871(4) .
Ti1 O4 2.004(5) .
Ti1 O6 2.024(5) .
Ti1 O1 2.028(5) .
Ti2 O7 1.851(5) .
Ti2 O8 1.856(4) .
Ti2 O11 1.864(5) .
Ti2 O9 2.001(5) .
Ti2 O12 2.024(5) .
Ti2 O10 2.045(5) .
O1 C24 1.302(9) .
O2 C58 1.315(9) .
O3 C46 1.336(9) .
O4 C83 1.277(9) .
O5 C65 1.327(8) .
O6 C73 1.276(9) .
O7 C76 1.320(9) .
O8 C20 1.350(8) .
O9 C104 1.285(10) .
O10 C80 1.273(9) .
O11 C54 1.333(8) .
O12 C98 1.300(9) .
O14 C80 1.270(9) .
O15 C116 1.236(13) .
O16 C62 1.253(11) .
O18 C107 1.231(13) .
O21 C24 1.230(8) .
O22 C83 1.220(9) .
O23 C73 1.255(9) .
O24 C104 1.236(10) .
O25 C98 1.219(9) .
C6 C48 1.524(9) .
C6 C48 1.524(9) 2
C12 C28 1.530(9) .
C12 C28 1.530(9) 2
C15 C101 1.352(10) .
C15 C37 1.439(10) .
C17 C20 1.396(10) .
C17 C31 1.410(10) .
C17 C19 1.539(10) .
C19 C34 1.488(10) .
C20 C52 1.406(10) .
C22 C61 1.377(10) .
C22 C68 1.402(11) .
C24 C35 1.494(10) .
C27 C91 1.404(12) .
C27 C48 1.417(11) .
C27 C74 1.450(12) .
C28 C46 1.391(10) .
C28 C43 1.416(10) .
C29 C64 1.402(10) .
C29 C54 1.415(10) .
C29 C80 1.452(10) .
C30 C52 1.365(11) .
C30 C67 1.399(11) .
C31 C67 1.393(11) .
C31 C55 1.424(11) .
C32 C35 1.358(10) .
C32 C53 1.432(12) .
C34 C36 1.430(11) .
C34 C65 1.419(10) 2
C35 C46 1.434(10) .
C36 C68 1.411(10) 2
C36 C82 1.409(10) .
C37 C40 1.413(11) .
C37 C39 1.439(10) .
C39 C54 1.374(10) .
C39 C42 1.492(10) .
C40 C64 1.376(11) .
C40 C71 1.402(10) .
C41 C60 1.359(10) .
C41 C58 1.455(10) .
C41 C83 1.491(11) .
C42 C45 1.536(10) .
C43 C53 1.420(11) .
C43 C49 1.437(11) .
C45 C58 1.382(10) .
C45 C57 1.412(10) .
C48 C76 1.397(11) .
C49 C81 1.341(12) .
C50 C59 1.403(11) .
C50 C60 1.427(11) .
C50 C57 1.435(10) .
C52 C98 1.521(11) .
C53 C99 1.394(12) .
C55 C86 1.397(11) .
C56 C93 1.350(12) .
C56 C69 1.400(12) .
C57 C72 1.438(10) .
C59 C90 1.320(12) .
C61 C65 1.420(10) .
C61 C73 1.502(10) .
C62 N2 1.296(12) .
C65 C34 1.419(10) 2
C66 C72 1.332(11) .
C66 C90 1.448(12) .
C67 C89 1.430(11) .
C68 C36 1.411(10) 2
C68 C93 1.442(11) 2
C69 C82 1.373(11) .
C71 C77 1.348(11) .
C74 C79 1.386(13) .
C74 C94 1.406(14) .
C76 C87 1.434(11) .
C77 C101 1.407(11) .
C79 C87 1.380(12) .
C81 C88 1.432(13) .
C86 C92 1.392(13) .
C87 C104 1.463(12) .
C88 C99 1.328(12) .
C89 C92 1.394(13) .
C91 C103 1.383(13) .
C93 C68 1.442(11) 2
C94 C96 1.337(16) .
C96 C103 1.428(15) .
C105 N2 1.447(12) .
C107 N3 1.325(15) .
C111 N3 1.423(15) .
C116 N1 1.304(13) .
C117 N2 1.421(13) .
C112 N1 1.465(15) .
C113 N1 1.456(13) .
C115 N3 1.498(17) .
N4 C3 1.29(2) .
N4 C1 1.36(2) .
N4 C2 1.51(2) .
O26 C3 1.24(3) .

loop_
_platon_squeeze_void_nr
_platon_squeeze_void_average_x
_platon_squeeze_void_average_y
_platon_squeeze_void_average_z
_platon_squeeze_void_volume
_platon_squeeze_void_count_electrons
1 -0.022 0.054 0.047 8018.1 1013.7
2 0.035 0.947 0.273 4.9 0.0
3 0.035 0.053 0.773 5.4 -0.7
4 0.464 0.447 0.227 5.5 -0.8
5 0.464 0.553 0.727 6.0 0.0
6 0.535 0.447 0.273 4.9 0.0
7 0.535 0.553 0.773 5.4 -0.7
8 0.964 0.947 0.227 5.5 -0.8
9 0.964 0.053 0.727 6.0 0.0
